data_1010938
loop_
_publ_author_name
'Nieuwenkamp, W'

_publ_section_title
;
Die Kristallstruktur des Tief-Cristobalits Si O2
;
_journal_coden_ASTM ZEKGAX
_journal_name_full
;
Zeitschrift fuer Kristallographie, Kristallgeometrie, Kristallphysik,
Kristallchemie (-144,1977)
;
_journal_page_first 82
_journal_page_last 88
_journal_volume 92
_journal_year 1935
_chemical_compound_source 'from Eschwege, Germany'
_chemical_formula_structural 'Si O2'
_chemical_formula_sum 'O2 Si'
_chemical_name_mineral 'Cristobalite low'
_chemical_name_systematic 'Silicon oxide'
_space_group_IT_number 92
_symmetry_cell_setting tetragonal
_symmetry_Int_Tables_number 92
_symmetry_space_group_name_Hall 'P 4abw 2nw'
_symmetry_space_group_name_H-M 'P 41 21 2'
_cell_angle_alpha 90
_cell_angle_beta 90
_cell_angle_gamma 90
_cell_formula_units_Z 4
_cell_length_a 4.964(5)
_cell_length_b 4.964(5)
_cell_length_c 6.920(5)
_cell_volume 170.5
_exptl_crystal_density_meas 2.33
_cod_database_code 1010938

loop_
_symmetry_equiv_pos_as_xyz
x,y,z
-x,-y,1/2+z
1/2-y,1/2+x,1/4+z
1/2+y,1/2-x,3/4+z
y,x,-z
-y,-x,1/2-z
1/2-x,1/2+y,1/4-z
1/2+x,1/2-y,3/4-z

loop_
_atom_site_label
_atom_site_type_symbol
_atom_site_symmetry_multiplicity
_atom_site_Wyckoff_symbol
_atom_site_fract_x
_atom_site_fract_y
_atom_site_fract_z
_atom_site_occupancy
_atom_site_attached_hydrogens
_atom_site_calc_flag
Si1 Si4+ 4 a 0.300(5) 0.300(5) 0. 1. 0 d
O1 O2- 8 b 0.245(5) 0.10(1) 0.175(5) 1. 0 d

loop_
_atom_type_symbol
_atom_type_oxidation_number
Si4+ 4.000
O2- -2.000
